data_4508574
loop_
_publ_author_name
'Sanda, Suresh'
'Parshamoni, Srinivasulu'
'Adhikary, Amit'
'Konar, Sanjit'

_publ_section_title
;
 A Family of Metal--Organic Frameworks Based on Carboxylates and a
 Neutral, Long, and Rigid Ligand: Their Structural Revelation, Magnetic,
 and Luminescent Property Study
;
_journal_issue 12
_journal_name_full 'Crystal Growth &amp; Design'
_journal_page_first 5442
_journal_paper_doi 10.1021/cg401403a
_journal_volume 13
_journal_year 2013
_chemical_formula_moiety 'C26 H28 Cd N4 O4'
_chemical_formula_sum 'C26 H28 Cd N4 O4'
_chemical_formula_weight 572.93
_chemical_name_systematic
; 
 ? 
;
_space_group_IT_number 2
_symmetry_cell_setting triclinic
_symmetry_space_group_name_Hall '-P 1'
_symmetry_space_group_name_H-M 'P -1'
_atom_sites_solution_hydrogens geom
_atom_sites_solution_primary direct
_atom_sites_solution_secondary difmap
_audit_creation_method SHELXL-97
_cell_angle_alpha 75.121(5)
_cell_angle_beta 73.020(5)
_cell_angle_gamma 83.385(5)
_cell_formula_units_Z 2
_cell_length_a 9.2841(11)
_cell_length_b 10.7513(13)
_cell_length_c 13.1913(15)
_cell_measurement_reflns_used 9819
_cell_measurement_temperature 296(2)
_cell_measurement_theta_max 35.31
_cell_measurement_theta_min 2.30
_cell_volume 1215.9(3)
_computing_structure_refinement 'SHELXL-97 (Sheldrick, 1997)'
_computing_structure_solution 'SHELXS-97 (Sheldrick, 1990)'
_diffrn_ambient_temperature 296(2)
_diffrn_measured_fraction_theta_full 1.000
_diffrn_measured_fraction_theta_max 1.000
_diffrn_radiation_monochromator graphite
_diffrn_radiation_source 'fine-focus sealed tube'
_diffrn_radiation_type MoK\a
_diffrn_radiation_wavelength 0.71073
_diffrn_reflns_av_R_equivalents 0.0055
_diffrn_reflns_av_sigmaI/netI 0.0057
_diffrn_reflns_limit_h_max 12
_diffrn_reflns_limit_h_min -12
_diffrn_reflns_limit_k_max 13
_diffrn_reflns_limit_k_min -13
_diffrn_reflns_limit_l_max 17
_diffrn_reflns_limit_l_min -17
_diffrn_reflns_number 11102
_diffrn_reflns_theta_full 27.45
_diffrn_reflns_theta_max 27.45
_diffrn_reflns_theta_min 1.66
_exptl_absorpt_coefficient_mu 0.938
_exptl_absorpt_correction_T_max 0.776
_exptl_absorpt_correction_T_min 0.681
_exptl_absorpt_correction_type empirical
_exptl_absorpt_process_details Empirical
_exptl_crystal_colour yellow
_exptl_crystal_density_diffrn 1.565
_exptl_crystal_density_method 'not measured'
_exptl_crystal_description block
_exptl_crystal_F_000 584
_exptl_crystal_size_max 0.42
_exptl_crystal_size_mid 0.38
_exptl_crystal_size_min 0.27
_refine_diff_density_max 0.547
_refine_diff_density_min -0.959
_refine_diff_density_rms 0.107
_refine_ls_extinction_method none
_refine_ls_goodness_of_fit_ref 1.064
_refine_ls_hydrogen_treatment constr
_refine_ls_matrix_type full
_refine_ls_number_parameters 316
_refine_ls_number_reflns 5551
_refine_ls_number_restraints 0
_refine_ls_restrained_S_all 1.064
_refine_ls_R_factor_all 0.0306
_refine_ls_R_factor_gt 0.0303
_refine_ls_shift/su_max 0.000
_refine_ls_shift/su_mean 0.000
_refine_ls_structure_factor_coef Fsqd
_refine_ls_weighting_details 'calc w=1/[\s^2^(Fo^2^)+(0.0559P)^2^+2.3883P] where P=(Fo^2^+2Fc^2^)/3'
_refine_ls_weighting_scheme calc
_refine_ls_wR_factor_gt 0.0946
_refine_ls_wR_factor_ref 0.0948
_reflns_number_gt 5513
_reflns_number_total 5551
_reflns_threshold_expression >2sigma(I)
_cod_data_source_file cg401403a_si_002.cif
_cod_data_source_block Compound_2
_cod_depositor_comments
;
The following automatic conversions were performed:

'_symmetry_cell_setting' value 'Triclinic' changed to 'triclinic'
according to /home/saulius/struct/CIF-dictionaries/cif_core.dic
dictionary named 'cif_core.dic' version 2.4.2 from
2011-04-26.

'_exptl_absorpt_correction_type' value 'Empirical'
changed to 'empirical' according to
/home/saulius/struct/CIF-dictionaries/cif_core.dic dictionary named
'cif_core.dic' version 2.4.2 from 2011-04-26.

Automatic conversion script
Id: cif_fix_values 1891 2012-01-12 08:04:46Z andrius 
;
_cod_original_cell_volume 1215.9(2)
_cod_original_sg_symbol_H-M P-1
_cod_database_code 4508574

loop_
_symmetry_equiv_pos_as_xyz
'x, y, z'
'-x, -y, -z'

loop_
_atom_site_label
_atom_site_type_symbol
_atom_site_fract_x
_atom_site_fract_y
_atom_site_fract_z
_atom_site_U_iso_or_equiv
_atom_site_adp_type
_atom_site_occupancy
_atom_site_symmetry_multiplicity
_atom_site_calc_flag
_atom_site_refinement_flags
Cd1 Cd 0.179845(18) 0.388274(16) -0.005306(13) 0.01798(7) Uani 1 1 d .
O1 O 0.2099(2) 0.46067(19) 0.15203(17) 0.0244(4) Uani 1 1 d .
O2 O 0.0205(2) 0.5393(2) 0.08407(17) 0.0280(4) Uani 1 1 d .
O4 O 0.7341(2) 0.7633(2) 0.12145(18) 0.0286(4) Uani 1 1 d .
O3 O 0.5943(2) 0.7371(2) 0.01966(17) 0.0259(4) Uani 1 1 d .
N1 N 0.0303(3) 0.2259(2) 0.12025(19) 0.0222(4) Uani 1 1 d .
N2 N 0.3179(3) 0.5543(2) -0.13274(19) 0.0213(4) Uani 1 1 d .
N3 N 0.6128(3) 0.8438(2) -0.4794(2) 0.0277(5) Uani 1 1 d .
N4 N 0.7177(3) 0.9363(2) -0.5453(2) 0.0285(5) Uani 1 1 d .
C22 C 0.5132(3) 0.7271(2) -0.2959(2) 0.0186(5) Uani 1 1 d .
C23 C 0.4200(3) 0.6543(3) -0.3220(2) 0.0216(5) Uani 1 1 d .
H23 H 0.4221 0.6620 -0.3942 0.026 Uiso 1 1 calc R
C15 C -0.0838(3) 0.1217(3) 0.3061(2) 0.0242(5) Uani 1 1 d .
H15 H -0.0925 0.1124 0.3797 0.029 Uiso 1 1 calc R
C3 C 0.1362(3) 0.6628(2) 0.2842(2) 0.0177(4) Uani 1 1 d .
C20 C 0.4085(3) 0.6239(3) -0.1085(2) 0.0234(5) Uani 1 1 d .
H20 H 0.4057 0.6131 -0.0357 0.028 Uiso 1 1 calc R
C16 C -0.1678(3) 0.0479(3) 0.2736(2) 0.0220(5) Uani 1 1 d .
C24 C 0.3249(3) 0.5708(3) -0.2390(2) 0.0231(5) Uani 1 1 d .
H24 H 0.2624 0.5234 -0.2571 0.028 Uiso 1 1 calc R
C1 C 0.0932(3) 0.5321(2) 0.1536(2) 0.0189(5) Uani 1 1 d .
C14 C 0.0126(3) 0.2090(3) 0.2277(2) 0.0238(5) Uani 1 1 d .
H14 H 0.0678 0.2583 0.2503 0.029 Uiso 1 1 calc R
C21 C 0.5066(3) 0.7113(3) -0.1869(2) 0.0233(5) Uani 1 1 d .
H21 H 0.5668 0.7586 -0.1667 0.028 Uiso 1 1 calc R
C13 C 0.6143(3) 0.7854(3) 0.0913(2) 0.0223(5) Uani 1 1 d .
C10 C 0.3643(3) 0.7972(2) 0.2369(2) 0.0190(5) Uani 1 1 d .
C5 C 0.2637(3) 0.7346(2) 0.1915(2) 0.0187(5) Uani 1 1 d .
H5A H 0.3244 0.6746 0.1508 0.022 Uiso 1 1 calc R
H5B H 0.2204 0.8006 0.1420 0.022 Uiso 1 1 calc R
C17 C -0.1469(4) 0.0630(3) 0.1620(3) 0.0324(6) Uani 1 1 d .
H17 H -0.1992 0.0136 0.1372 0.039 Uiso 1 1 calc R
C4 C 0.2058(3) 0.5584(2) 0.3622(2) 0.0205(5) Uani 1 1 d .
H4A H 0.2669 0.4970 0.3231 0.025 Uiso 1 1 calc R
H4B H 0.1263 0.5125 0.4208 0.025 Uiso 1 1 calc R
C11 C 0.2655(3) 0.8918(3) 0.3018(2) 0.0261(6) Uani 1 1 d .
H11A H 0.3275 0.9317 0.3313 0.031 Uiso 1 1 calc R
H11B H 0.2223 0.9594 0.2533 0.031 Uiso 1 1 calc R
C25 C 0.6159(3) 0.8181(3) -0.3801(2) 0.0234(5) Uani 1 1 d .
H25 H 0.6845 0.8579 -0.3609 0.028 Uiso 1 1 calc R
C18 C -0.0475(4) 0.1524(3) 0.0885(3) 0.0298(6) Uani 1 1 d .
H18 H -0.0342 0.1619 0.0143 0.036 Uiso 1 1 calc R
C19 C -0.2725(3) -0.0455(3) 0.3534(3) 0.0279(6) Uani 1 1 d .
H19 H -0.3314 -0.0912 0.3305 0.034 Uiso 1 1 calc R
C2 C 0.0273(3) 0.6081(3) 0.2400(2) 0.0224(5) Uani 1 1 d .
H2A H -0.0401 0.5530 0.3013 0.027 Uiso 1 1 calc R
H2B H -0.0339 0.6796 0.2103 0.027 Uiso 1 1 calc R
C12 C 0.4895(3) 0.8720(3) 0.1449(2) 0.0259(5) Uani 1 1 d .
H12A H 0.4453 0.9265 0.0898 0.031 Uiso 1 1 calc R
H12B H 0.5334 0.9276 0.1744 0.031 Uiso 1 1 calc R
C61 C 0.4302(3) 0.6918(3) 0.3164(2) 0.0226(5) Uani 1 1 d .
H61A H 0.4930 0.7305 0.3462 0.027 Uiso 1 1 calc R
H61B H 0.4928 0.6308 0.2777 0.027 Uiso 1 1 calc R
C9 C 0.0413(3) 0.7598(3) 0.3482(2) 0.0246(5) Uani 1 1 d .
H9A H -0.0042 0.8259 0.3002 0.029 Uiso 1 1 calc R
H9B H -0.0392 0.7157 0.4072 0.029 Uiso 1 1 calc R
C8 C 0.1389(3) 0.8221(3) 0.3948(2) 0.0247(5) Uani 1 1 d .
H8 H 0.0770 0.8840 0.4344 0.030 Uiso 1 1 calc R
C6 C 0.3038(3) 0.6210(3) 0.4096(2) 0.0231(5) Uani 1 1 d .
H6 H 0.3482 0.5540 0.4590 0.028 Uiso 1 1 calc R
C7 C 0.2079(3) 0.7178(3) 0.4728(2) 0.0278(6) Uani 1 1 d .
H7A H 0.1285 0.6737 0.5327 0.033 Uiso 1 1 calc R
H7B H 0.2704 0.7568 0.5026 0.033 Uiso 1 1 calc R

loop_
_atom_site_aniso_label
_atom_site_aniso_U_11
_atom_site_aniso_U_22
_atom_site_aniso_U_33
_atom_site_aniso_U_23
_atom_site_aniso_U_13
_atom_site_aniso_U_12
Cd1 0.01799(11) 0.01798(11) 0.01788(11) -0.00412(7) -0.00478(7) -0.00093(7)
O1 0.0230(9) 0.0246(9) 0.0290(10) -0.0101(8) -0.0102(8) 0.0018(7)
O2 0.0270(10) 0.0302(10) 0.0287(10) -0.0100(8) -0.0096(8) 0.0025(8)
O4 0.0283(10) 0.0285(10) 0.0310(11) -0.0092(8) -0.0102(8) 0.0007(8)
O3 0.0262(10) 0.0277(10) 0.0263(10) -0.0094(8) -0.0095(8) 0.0024(8)
N1 0.0210(10) 0.0225(11) 0.0233(11) -0.0056(9) -0.0057(9) -0.0015(8)
N2 0.0206(10) 0.0205(10) 0.0225(11) -0.0049(8) -0.0058(9) 0.0001(8)
N3 0.0239(11) 0.0256(12) 0.0305(13) -0.0041(10) -0.0051(10) -0.0007(9)
N4 0.0293(12) 0.0244(12) 0.0272(12) -0.0051(9) -0.0018(10) -0.0005(9)
C22 0.0172(11) 0.0176(11) 0.0204(12) -0.0036(9) -0.0049(9) -0.0007(9)
C23 0.0204(12) 0.0227(12) 0.0218(12) -0.0038(10) -0.0072(10) -0.0012(10)
C15 0.0278(13) 0.0222(12) 0.0204(12) -0.0049(10) -0.0043(10) 0.0009(10)
C3 0.0182(11) 0.0183(11) 0.0179(11) -0.0060(9) -0.0056(9) 0.0005(9)
C20 0.0239(13) 0.0246(13) 0.0216(12) -0.0049(10) -0.0065(10) -0.0019(10)
C16 0.0182(11) 0.0201(12) 0.0242(13) -0.0009(10) -0.0046(10) -0.0006(9)
C24 0.0223(12) 0.0244(13) 0.0236(13) -0.0063(10) -0.0065(10) -0.0028(10)
C1 0.0182(11) 0.0198(11) 0.0180(11) -0.0043(9) -0.0038(9) -0.0015(9)
C14 0.0279(13) 0.0216(12) 0.0217(12) -0.0054(10) -0.0065(10) 0.0000(10)
C21 0.0230(12) 0.0238(13) 0.0247(13) -0.0075(10) -0.0077(10) -0.0002(10)
C13 0.0223(12) 0.0220(12) 0.0225(12) -0.0051(10) -0.0063(10) -0.0008(9)
C10 0.0199(11) 0.0187(11) 0.0196(11) -0.0055(9) -0.0065(9) 0.0000(9)
C5 0.0198(11) 0.0180(11) 0.0179(11) -0.0041(9) -0.0055(9) 0.0010(9)
C17 0.0349(16) 0.0320(15) 0.0313(15) -0.0004(12) -0.0137(13) -0.0097(12)
C4 0.0208(12) 0.0200(12) 0.0205(12) -0.0059(9) -0.0049(9) 0.0001(9)
C11 0.0303(14) 0.0245(13) 0.0246(13) -0.0058(10) -0.0098(11) 0.0014(11)
C25 0.0220(12) 0.0220(12) 0.0252(13) -0.0051(10) -0.0048(10) -0.0019(10)
C18 0.0326(15) 0.0316(15) 0.0266(14) -0.0012(11) -0.0123(12) -0.0088(12)
C19 0.0232(13) 0.0257(13) 0.0323(15) -0.0025(11) -0.0071(11) -0.0018(10)
C2 0.0196(12) 0.0244(12) 0.0258(13) -0.0091(10) -0.0082(10) 0.0009(9)
C12 0.0268(13) 0.0242(13) 0.0272(13) -0.0067(10) -0.0080(11) -0.0007(10)
C61 0.0222(12) 0.0229(12) 0.0257(13) -0.0098(10) -0.0088(10) 0.0021(9)
C9 0.0260(13) 0.0260(13) 0.0230(12) -0.0075(10) -0.0096(10) 0.0055(10)
C8 0.0256(13) 0.0255(13) 0.0253(13) -0.0100(10) -0.0093(10) 0.0046(10)
C6 0.0243(13) 0.0224(12) 0.0228(12) -0.0051(10) -0.0074(10) 0.0002(10)
C7 0.0298(14) 0.0296(14) 0.0255(13) -0.0083(11) -0.0091(11) 0.0020(11)

loop_
_atom_type_symbol
_atom_type_description
_atom_type_scat_dispersion_real
_atom_type_scat_dispersion_imag
_atom_type_scat_source
C C 0.0033 0.0016 'International Tables Vol C Tables 4.2.6.8 and 6.1.1.4'
Cd Cd -0.8075 1.2024 'International Tables Vol C Tables 4.2.6.8 and 6.1.1.4'
N N 0.0061 0.0033 'International Tables Vol C Tables 4.2.6.8 and 6.1.1.4'
O O 0.0106 0.0060 'International Tables Vol C Tables 4.2.6.8 and 6.1.1.4'
H H 0.0000 0.0000 'International Tables Vol C Tables 4.2.6.8 and 6.1.1.4'

loop_
_geom_angle_atom_site_label_1
_geom_angle_atom_site_label_2
_geom_angle_atom_site_label_3
_geom_angle
_geom_angle_site_symmetry_1
_geom_angle_site_symmetry_3
N2 Cd1 N1 177.16(7) . .
N2 Cd1 O3 87.61(8) . 2_665
N1 Cd1 O3 94.98(8) . 2_665
N2 Cd1 O2 87.93(8) . 2_565
N1 Cd1 O2 89.28(8) . 2_565
O3 Cd1 O2 144.53(7) 2_665 2_565
N2 Cd1 O2 90.38(8) . .
N1 Cd1 O2 88.15(8) . .
O3 Cd1 O2 145.34(7) 2_665 .
O2 Cd1 O2 69.84(8) 2_565 .
N2 Cd1 O4 93.57(8) . 2_665
N1 Cd1 O4 86.98(8) . 2_665
O3 Cd1 O4 54.98(7) 2_665 2_665
O2 Cd1 O4 90.24(7) 2_565 2_665
O2 Cd1 O4 159.55(7) . 2_665
N2 Cd1 O1 93.11(7) . .
N1 Cd1 O1 87.97(8) . .
O3 Cd1 O1 92.09(7) 2_665 .
O2 Cd1 O1 123.29(7) 2_565 .
O2 Cd1 O1 53.46(7) . .
O4 Cd1 O1 146.01(7) 2_665 .
N2 Cd1 C13 89.42(8) . 2_665
N1 Cd1 C13 92.34(8) . 2_665
O3 Cd1 C13 27.36(8) 2_665 2_665
O2 Cd1 C13 117.45(8) 2_565 2_665
O2 Cd1 C13 172.69(8) . 2_665
O4 Cd1 C13 27.68(8) 2_665 2_665
O1 Cd1 C13 119.26(7) . 2_665
C1 O1 Cd1 90.48(15) . .
C1 O2 Cd1 154.18(18) . 2_565
C1 O2 Cd1 95.59(16) . .
Cd1 O2 Cd1 110.16(8) 2_565 .
C13 O4 Cd1 89.21(16) . 2_665
C13 O3 Cd1 93.44(16) . 2_665
C14 N1 C18 118.0(2) . .
C14 N1 Cd1 120.43(18) . .
C18 N1 Cd1 121.41(19) . .
C20 N2 C24 117.4(2) . .
C20 N2 Cd1 122.93(18) . .
C24 N2 Cd1 119.02(18) . .
C25 N3 N4 111.3(3) . .
C19 N4 N3 112.5(3) 1_664 .
C23 C22 C21 118.3(2) . .
C23 C22 C25 121.7(2) . .
C21 C22 C25 120.0(2) . .
C22 C23 C24 119.0(2) . .
C22 C23 H23 120.5 . .
C24 C23 H23 120.5 . .
C14 C15 C16 119.1(3) . .
C14 C15 H15 120.4 . .
C16 C15 H15 120.4 . .
C4 C3 C2 112.6(2) . .
C4 C3 C9 108.5(2) . .
C2 C3 C9 106.1(2) . .
C4 C3 C5 109.1(2) . .
C2 C3 C5 111.8(2) . .
C9 C3 C5 108.6(2) . .
N2 C20 C21 123.1(3) . .
N2 C20 H20 118.4 . .
C21 C20 H20 118.4 . .
C17 C16 C15 118.0(3) . .
C17 C16 C19 120.6(3) . .
C15 C16 C19 121.4(3) . .
N2 C24 C23 123.3(3) . .
N2 C24 H24 118.4 . .
C23 C24 H24 118.4 . .
O1 C1 O2 120.5(2) . .
O1 C1 C2 122.7(2) . .
O2 C1 C2 116.8(2) . .
N1 C14 C15 123.0(3) . .
N1 C14 H14 118.5 . .
C15 C14 H14 118.5 . .
C22 C21 C20 119.0(3) . .
C22 C21 H21 120.5 . .
C20 C21 H21 120.5 . .
O3 C13 O4 122.1(3) . .
O3 C13 C12 119.0(2) . .
O4 C13 C12 118.9(2) . .
O3 C13 Cd1 59.20(14) . 2_665
O4 C13 Cd1 63.11(15) . 2_665
C12 C13 Cd1 174.64(19) . 2_665
C61 C10 C12 111.3(2) . .
C61 C10 C11 107.8(2) . .
C12 C10 C11 108.7(2) . .
C61 C10 C5 108.8(2) . .
C12 C10 C5 111.5(2) . .
C11 C10 C5 108.6(2) . .
C10 C5 C3 111.0(2) . .
C10 C5 H5A 109.4 . .
C3 C5 H5A 109.4 . .
C10 C5 H5B 109.4 . .
C3 C5 H5B 109.4 . .
H5A C5 H5B 108.0 . .
C18 C17 C16 119.3(3) . .
C18 C17 H17 120.4 . .
C16 C17 H17 120.4 . .
C3 C4 C6 109.7(2) . .
C3 C4 H4A 109.7 . .
C6 C4 H4A 109.7 . .
C3 C4 H4B 109.7 . .
C6 C4 H4B 109.7 . .
H4A C4 H4B 108.2 . .
C8 C11 C10 110.9(2) . .
C8 C11 H11A 109.5 . .
C10 C11 H11A 109.5 . .
C8 C11 H11B 109.5 . .
C10 C11 H11B 109.5 . .
H11A C11 H11B 108.1 . .
N3 C25 C22 121.0(3) . .
N3 C25 H25 119.5 . .
C22 C25 H25 119.5 . .
N1 C18 C17 122.5(3) . .
N1 C18 H18 118.7 . .
C17 C18 H18 118.7 . .
N4 C19 C16 119.4(3) 1_446 .
N4 C19 H19 120.3 1_446 .
C16 C19 H19 120.3 . .
C1 C2 C3 118.4(2) . .
C1 C2 H2A 107.7 . .
C3 C2 H2A 107.7 . .
C1 C2 H2B 107.7 . .
C3 C2 H2B 107.7 . .
H2A C2 H2B 107.1 . .
C13 C12 C10 113.5(2) . .
C13 C12 H12A 108.9 . .
C10 C12 H12A 108.9 . .
C13 C12 H12B 108.9 . .
C10 C12 H12B 108.9 . .
H12A C12 H12B 107.7 . .
C10 C61 C6 110.6(2) . .
C10 C61 H61A 109.5 . .
C6 C61 H61A 109.5 . .
C10 C61 H61B 109.5 . .
C6 C61 H61B 109.5 . .
H61A C61 H61B 108.1 . .
C8 C9 C3 110.8(2) . .
C8 C9 H9A 109.5 . .
C3 C9 H9A 109.5 . .
C8 C9 H9B 109.5 . .
C3 C9 H9B 109.5 . .
H9A C9 H9B 108.1 . .
C9 C8 C11 109.4(2) . .
C9 C8 C7 109.5(2) . .
C11 C8 C7 109.2(2) . .
C9 C8 H8 109.6 . .
C11 C8 H8 109.6 . .
C7 C8 H8 109.6 . .
C61 C6 C4 109.3(2) . .
C61 C6 C7 109.2(2) . .
C4 C6 C7 110.3(2) . .
C61 C6 H6 109.3 . .
C4 C6 H6 109.3 . .
C7 C6 H6 109.3 . .
C8 C7 C6 108.9(2) . .
C8 C7 H7A 109.9 . .
C6 C7 H7A 109.9 . .
C8 C7 H7B 109.9 . .
C6 C7 H7B 109.9 . .
H7A C7 H7B 108.3 . .

loop_
_geom_bond_atom_site_label_1
_geom_bond_atom_site_label_2
_geom_bond_distance
_geom_bond_site_symmetry_2
Cd1 N2 2.320(2) .
Cd1 N1 2.334(2) .
Cd1 O3 2.345(2) 2_665
Cd1 O2 2.351(2) 2_565
Cd1 O2 2.372(2) .
Cd1 O4 2.431(2) 2_665
Cd1 O1 2.492(2) .
Cd1 C13 2.725(3) 2_665
O1 C1 1.252(3) .
O2 C1 1.271(3) .
O2 Cd1 2.351(2) 2_565
O4 C13 1.266(3) .
O4 Cd1 2.431(2) 2_665
O3 C13 1.254(3) .
O3 Cd1 2.345(2) 2_665
N1 C14 1.345(4) .
N1 C18 1.342(4) .
N2 C20 1.339(4) .
N2 C24 1.350(4) .
N3 C25 1.276(4) .
N3 N4 1.407(4) .
N4 C19 1.278(4) 1_664
C22 C23 1.395(4) .
C22 C21 1.388(4) .
C22 C25 1.462(4) .
C23 C24 1.377(4) .
C23 H23 0.9300 .
C15 C14 1.381(4) .
C15 C16 1.391(4) .
C15 H15 0.9300 .
C3 C4 1.537(3) .
C3 C2 1.539(3) .
C3 C9 1.543(4) .
C3 C5 1.540(3) .
C20 C21 1.390(4) .
C20 H20 0.9300 .
C16 C17 1.396(4) .
C16 C19 1.465(4) .
C24 H24 0.9300 .
C1 C2 1.515(4) .
C14 H14 0.9300 .
C21 H21 0.9300 .
C13 C12 1.523(4) .
C13 Cd1 2.725(3) 2_665
C10 C61 1.537(4) .
C10 C12 1.537(4) .
C10 C11 1.544(4) .
C10 C5 1.536(3) .
C5 H5A 0.9700 .
C5 H5B 0.9700 .
C17 C18 1.385(4) .
C17 H17 0.9300 .
C4 C6 1.537(4) .
C4 H4A 0.9700 .
C4 H4B 0.9700 .
C11 C8 1.528(4) .
C11 H11A 0.9700 .
C11 H11B 0.9700 .
C25 H25 0.9300 .
C18 H18 0.9300 .
C19 N4 1.278(4) 1_446
C19 H19 0.9300 .
C2 H2A 0.9700 .
C2 H2B 0.9700 .
C12 H12A 0.9700 .
C12 H12B 0.9700 .
C61 C6 1.532(4) .
C61 H61A 0.9700 .
C61 H61B 0.9700 .
C9 C8 1.525(4) .
C9 H9A 0.9700 .
C9 H9B 0.9700 .
C8 C7 1.534(4) .
C8 H8 0.9800 .
C6 C7 1.539(4) .
C6 H6 0.9800 .
C7 H7A 0.9700 .
C7 H7B 0.9700 .

loop_
_geom_torsion_atom_site_label_1
_geom_torsion_atom_site_label_2
_geom_torsion_atom_site_label_3
_geom_torsion_atom_site_label_4
_geom_torsion
_geom_torsion_site_symmetry_1
_geom_torsion_site_symmetry_4
N2 Cd1 O1 C1 88.87(16) . .
N1 Cd1 O1 C1 -88.50(16) . .
O3 Cd1 O1 C1 176.59(16) 2_665 .
O2 Cd1 O1 C1 -0.70(18) 2_565 .
O2 Cd1 O1 C1 0.71(15) . .
O4 Cd1 O1 C1 -170.05(15) 2_665 .
C13 Cd1 O1 C1 179.95(15) 2_665 .
N2 Cd1 O2 C1 -94.29(17) . .
N1 Cd1 O2 C1 88.14(17) . .
O3 Cd1 O2 C1 -7.9(2) 2_665 .
O2 Cd1 O2 C1 178.0(2) 2_565 .
O4 Cd1 O2 C1 164.40(19) 2_665 .
O1 Cd1 O2 C1 -0.70(14) . .
N2 Cd1 O2 Cd1 87.66(10) . 2_565
N1 Cd1 O2 Cd1 -89.91(10) . 2_565
O3 Cd1 O2 Cd1 174.00(9) 2_665 2_565
O2 Cd1 O2 Cd1 0.0 2_565 2_565
O4 Cd1 O2 Cd1 -13.6(3) 2_665 2_565
O1 Cd1 O2 Cd1 -178.75(13) . 2_565
O3 Cd1 N1 C14 86.9(2) 2_665 .
O2 Cd1 N1 C14 -128.4(2) 2_565 .
O2 Cd1 N1 C14 -58.5(2) . .
O4 Cd1 N1 C14 141.3(2) 2_665 .
O1 Cd1 N1 C14 -5.1(2) . .
C13 Cd1 N1 C14 114.2(2) 2_665 .
O3 Cd1 N1 C18 -97.3(2) 2_665 .
O2 Cd1 N1 C18 47.4(2) 2_565 .
O2 Cd1 N1 C18 117.3(2) . .
O4 Cd1 N1 C18 -42.9(2) 2_665 .
O1 Cd1 N1 C18 170.8(2) . .
C13 Cd1 N1 C18 -70.0(2) 2_665 .
O3 Cd1 N2 C20 -75.1(2) 2_665 .
O2 Cd1 N2 C20 140.1(2) 2_565 .
O2 Cd1 N2 C20 70.3(2) . .
O4 Cd1 N2 C20 -129.8(2) 2_665 .
O1 Cd1 N2 C20 16.9(2) . .
C13 Cd1 N2 C20 -102.4(2) 2_665 .
O3 Cd1 N2 C24 95.3(2) 2_665 .
O2 Cd1 N2 C24 -49.5(2) 2_565 .
O2 Cd1 N2 C24 -119.3(2) . .
O4 Cd1 N2 C24 40.6(2) 2_665 .
O1 Cd1 N2 C24 -172.8(2) . .
C13 Cd1 N2 C24 68.0(2) 2_665 .
C25 N3 N4 C19 173.5(2) . 1_664
C21 C22 C23 C24 0.5(4) . .
C25 C22 C23 C24 -179.6(2) . .
C24 N2 C20 C21 0.5(4) . .
Cd1 N2 C20 C21 171.1(2) . .
C14 C15 C16 C17 1.9(4) . .
C14 C15 C16 C19 -179.6(3) . .
C20 N2 C24 C23 0.2(4) . .
Cd1 N2 C24 C23 -170.7(2) . .
C22 C23 C24 N2 -0.7(4) . .
Cd1 O1 C1 O2 -1.2(3) . .
Cd1 O1 C1 C2 175.6(2) . .
Cd1 O2 C1 O1 177.1(3) 2_565 .
Cd1 O2 C1 O1 1.3(3) . .
Cd1 O2 C1 C2 0.0(6) 2_565 .
Cd1 O2 C1 C2 -175.74(19) . .
C18 N1 C14 C15 -1.3(4) . .
Cd1 N1 C14 C15 174.6(2) . .
C16 C15 C14 N1 -0.4(4) . .
C23 C22 C21 C20 0.3(4) . .
C25 C22 C21 C20 -179.7(2) . .
N2 C20 C21 C22 -0.8(4) . .
Cd1 O3 C13 O4 5.0(3) 2_665 .
Cd1 O3 C13 C12 -174.2(2) 2_665 .
Cd1 O4 C13 O3 -4.8(3) 2_665 .
Cd1 O4 C13 C12 174.4(2) 2_665 .
C61 C10 C5 C3 58.3(3) . .
C12 C10 C5 C3 -178.6(2) . .
C11 C10 C5 C3 -58.9(3) . .
C4 C3 C5 C10 -59.2(3) . .
C2 C3 C5 C10 175.7(2) . .
C9 C3 C5 C10 59.0(3) . .
C15 C16 C17 C18 -1.7(4) . .
C19 C16 C17 C18 179.8(3) . .
C2 C3 C4 C6 -175.9(2) . .
C9 C3 C4 C6 -58.7(3) . .
C5 C3 C4 C6 59.5(3) . .
C61 C10 C11 C8 -59.0(3) . .
C12 C10 C11 C8 -179.8(2) . .
C5 C10 C11 C8 58.7(3) . .
N4 N3 C25 C22 178.2(2) . .
C23 C22 C25 N3 7.2(4) . .
C21 C22 C25 N3 -172.8(3) . .
C14 N1 C18 C17 1.6(5) . .
Cd1 N1 C18 C17 -174.3(2) . .
C16 C17 C18 N1 0.0(5) . .
C17 C16 C19 N4 175.4(3) . 1_446
C15 C16 C19 N4 -3.0(4) . 1_446
O1 C1 C2 C3 35.0(4) . .
O2 C1 C2 C3 -148.0(2) . .
C4 C3 C2 C1 -74.5(3) . .
C9 C3 C2 C1 167.0(2) . .
C5 C3 C2 C1 48.7(3) . .
O3 C13 C12 C10 81.3(3) . .
O4 C13 C12 C10 -97.9(3) . .
C61 C10 C12 C13 48.5(3) . .
C11 C10 C12 C13 167.1(2) . .
C5 C10 C12 C13 -73.3(3) . .
C12 C10 C61 C6 178.2(2) . .
C11 C10 C61 C6 59.1(3) . .
C5 C10 C61 C6 -58.5(3) . .
C4 C3 C9 C8 59.7(3) . .
C2 C3 C9 C8 -179.1(2) . .
C5 C3 C9 C8 -58.8(3) . .
C3 C9 C8 C11 59.2(3) . .
C3 C9 C8 C7 -60.4(3) . .
C10 C11 C8 C9 -59.3(3) . .
C10 C11 C8 C7 60.6(3) . .
C10 C61 C6 C4 59.9(3) . .
C10 C61 C6 C7 -60.8(3) . .
C3 C4 C6 C61 -60.1(3) . .
C3 C4 C6 C7 60.0(3) . .
C9 C8 C7 C6 59.4(3) . .
C11 C8 C7 C6 -60.4(3) . .
C61 C6 C7 C8 60.5(3) . .
C4 C6 C7 C8 -59.7(3) . .
